data_4069376
loop_
_publ_author_name
'Sun, Jia-Feng'
'Chen, Shu-Jian'
'Duan, Yuxi'
'Li, Yi-Zhi'
'Chen, Xue-Tai'
'Xue, Zi-Ling'

_publ_section_title
;
 Synthesis and Characterization of Group 4 Amidinate Amide Complexes
 M[CyNC(Me)NCy]2(NR2)2(R = Me, M = Ti, Zr, Hf; R = Et, M = Zr)
;
_journal_issue 10
_journal_name_full Organometallics
_journal_page_first 3088
_journal_paper_doi 10.1021/om900162b
_journal_volume 28
_journal_year 2009
_chemical_formula_moiety 'C32 H62 N6 Zr'
_chemical_formula_sum 'C32 H62 N6 Zr'
_chemical_formula_weight 622.10
_chemical_name_systematic
; 
 ? 
;
_space_group_IT_number 14
_symmetry_cell_setting monoclinic
_symmetry_space_group_name_Hall '-P 2ybc'
_symmetry_space_group_name_H-M 'P 1 21/c 1'
_atom_sites_solution_hydrogens geom
_atom_sites_solution_primary direct
_atom_sites_solution_secondary difmap
_audit_creation_method SHELXL-97
_cell_angle_alpha 90.00
_cell_angle_beta 102.81
_cell_angle_gamma 90.00
_cell_formula_units_Z 4
_cell_length_a 10.462(7)
_cell_length_b 32.34(2)
_cell_length_c 10.462(7)
_cell_measurement_reflns_used 8907
_cell_measurement_temperature 293(2)
_cell_measurement_theta_max 28.00
_cell_measurement_theta_min 2.25
_cell_volume 3452(4)
_computing_cell_refinement 'Bruker SMART'
_computing_data_collection 'Bruker SMART'
_computing_data_reduction 'Bruker SAINT'
_computing_molecular_graphics 'Bruker SHELXTL'
_computing_publication_material 'Bruker SHELXTL'
_computing_structure_refinement 'SHELXL-97 (Sheldrick, 1997)'
_computing_structure_solution 'SHELXS-97 (Sheldrick, 1990)'
_diffrn_ambient_temperature 293(2)
_diffrn_measured_fraction_theta_full 1.000
_diffrn_measured_fraction_theta_max 1.000
_diffrn_measurement_device_type 'CCD area detector'
_diffrn_measurement_method 'phi and omega scans'
_diffrn_radiation_monochromator graphite
_diffrn_radiation_source 'fine-focus sealed tube'
_diffrn_radiation_type MoK\a
_diffrn_radiation_wavelength 0.71073
_diffrn_reflns_av_R_equivalents 0.0830
_diffrn_reflns_av_sigmaI/netI 0.0439
_diffrn_reflns_limit_h_max 12
_diffrn_reflns_limit_h_min -12
_diffrn_reflns_limit_k_max 39
_diffrn_reflns_limit_k_min -39
_diffrn_reflns_limit_l_max 12
_diffrn_reflns_limit_l_min -12
_diffrn_reflns_number 32788
_diffrn_reflns_theta_full 26.00
_diffrn_reflns_theta_max 26.00
_diffrn_reflns_theta_min 1.26
_exptl_absorpt_coefficient_mu 0.347
_exptl_absorpt_correction_T_max 0.93
_exptl_absorpt_correction_T_min 0.88
_exptl_absorpt_correction_type multi-scan
_exptl_absorpt_process_details sadabs
_exptl_crystal_colour colourless
_exptl_crystal_density_diffrn 1.197
_exptl_crystal_density_method 'not measured'
_exptl_crystal_description diamond
_exptl_crystal_F_000 1344
_exptl_crystal_size_max 0.400
_exptl_crystal_size_mid 0.300
_exptl_crystal_size_min 0.200
_refine_diff_density_max 0.327
_refine_diff_density_min -0.586
_refine_diff_density_rms 0.055
_refine_ls_extinction_method none
_refine_ls_goodness_of_fit_ref 1.046
_refine_ls_hydrogen_treatment constr
_refine_ls_matrix_type full
_refine_ls_number_parameters 358
_refine_ls_number_reflns 6777
_refine_ls_number_restraints 0
_refine_ls_restrained_S_all 1.046
_refine_ls_R_factor_all 0.0390
_refine_ls_R_factor_gt 0.0313
_refine_ls_shift/su_max 0.000
_refine_ls_shift/su_mean 0.000
_refine_ls_structure_factor_coef Fsqd
_refine_ls_weighting_details 'calc w=1/[\s^2^(Fo^2^)+(0.0370P)^2^+0.9972P] where P=(Fo^2^+2Fc^2^)/3'
_refine_ls_weighting_scheme calc
_refine_ls_wR_factor_gt 0.0783
_refine_ls_wR_factor_ref 0.0804
_reflns_number_gt 5734
_reflns_number_total 6777
_reflns_threshold_expression >2sigma(I)
_cod_data_source_file om900162b_si_003.cif
_cod_data_source_block sjf
_cod_depositor_comments
;
The following automatic conversions were performed:

'_symmetry_cell_setting' value 'Monoclinic' changed to 'monoclinic'
according to /home/saulius/struct/CIF-dictionaries/cif_core.dic
dictionary named 'cif_core.dic' version 2.4.2 from 2011-04-26.

Automatic conversion script
Id: cif_fix_values 1715 2011-07-08 13:25:40Z adriana 
;
_cod_original_sg_symbol_H-M P2(1)/c
_cod_database_code 4069376

loop_
_symmetry_equiv_pos_as_xyz
'x, y, z'
'-x, y+1/2, -z+1/2'
'-x, -y, -z'
'x, -y-1/2, z-1/2'

loop_
_atom_site_label
_atom_site_type_symbol
_atom_site_fract_x
_atom_site_fract_y
_atom_site_fract_z
_atom_site_U_iso_or_equiv
_atom_site_adp_type
_atom_site_occupancy
_atom_site_symmetry_multiplicity
_atom_site_calc_flag
_atom_site_refinement_flags
Zr1 Zr 0.602479(16) 0.139574(5) 0.402546(16) 0.02042(7) Uani 1 1 d .
N1 N 0.54031(15) 0.07191(5) 0.34178(16) 0.0268(3) Uani 1 1 d .
N2 N 0.74820(15) 0.08760(5) 0.43057(15) 0.0252(3) Uani 1 1 d .
N3 N 0.43798(14) 0.16741(5) 0.25464(15) 0.0239(3) Uani 1 1 d .
N4 N 0.61096(15) 0.14555(5) 0.18082(15) 0.0258(3) Uani 1 1 d .
N5 N 0.53757(16) 0.13373(5) 0.57710(16) 0.0302(4) Uani 1 1 d .
N6 N 0.71684(16) 0.19137(5) 0.46545(16) 0.0319(4) Uani 1 1 d .
C1 C 0.43016(18) 0.04584(6) 0.2790(2) 0.0290(4) Uani 1 1 d .
H1 H 0.4378 0.0192 0.3245 0.035 Uiso 1 1 calc R
C2 C 0.30232(18) 0.06661(6) 0.2928(2) 0.0317(4) Uani 1 1 d .
H2A H 0.3036 0.0703 0.3851 0.038 Uiso 1 1 calc R
H2B H 0.2963 0.0937 0.2524 0.038 Uiso 1 1 calc R
C3 C 0.1821(2) 0.04129(7) 0.2294(2) 0.0411(5) Uani 1 1 d .
H3A H 0.1825 0.0154 0.2761 0.049 Uiso 1 1 calc R
H3B H 0.1033 0.0563 0.2352 0.049 Uiso 1 1 calc R
C4 C 0.1809(2) 0.03260(8) 0.0872(3) 0.0489(6) Uani 1 1 d .
H4A H 0.1686 0.0583 0.0385 0.059 Uiso 1 1 calc R
H4B H 0.1076 0.0146 0.0510 0.059 Uiso 1 1 calc R
C5 C 0.3079(2) 0.01216(9) 0.0707(3) 0.0588(8) Uani 1 1 d .
H5A H 0.3058 0.0088 -0.0219 0.071 Uiso 1 1 calc R
H5B H 0.3152 -0.0151 0.1104 0.071 Uiso 1 1 calc R
C6 C 0.4272(2) 0.03811(8) 0.1345(2) 0.0441(6) Uani 1 1 d .
H6A H 0.5066 0.0238 0.1266 0.053 Uiso 1 1 calc R
H6B H 0.4243 0.0644 0.0891 0.053 Uiso 1 1 calc R
C7 C 0.88067(17) 0.07794(6) 0.50444(18) 0.0257(4) Uani 1 1 d .
H7 H 0.9077 0.0517 0.4715 0.031 Uiso 1 1 calc R
C8 C 0.88237(19) 0.07265(6) 0.65031(19) 0.0311(4) Uani 1 1 d .
H8A H 0.8526 0.0980 0.6837 0.037 Uiso 1 1 calc R
H8B H 0.8221 0.0508 0.6608 0.037 Uiso 1 1 calc R
C9 C 1.0191(2) 0.06213(8) 0.7296(2) 0.0409(5) Uani 1 1 d .
H9A H 1.0172 0.0600 0.8217 0.049 Uiso 1 1 calc R
H9B H 1.0461 0.0356 0.7014 0.049 Uiso 1 1 calc R
C10 C 1.1173(2) 0.09510(8) 0.7122(2) 0.0464(6) Uani 1 1 d .
H10A H 1.2045 0.0868 0.7583 0.056 Uiso 1 1 calc R
H10B H 1.0962 0.1209 0.7500 0.056 Uiso 1 1 calc R
C11 C 1.1160(2) 0.10170(8) 0.5673(2) 0.0419(5) Uani 1 1 d .
H11A H 1.1741 0.1244 0.5588 0.050 Uiso 1 1 calc R
H11B H 1.1489 0.0770 0.5327 0.050 Uiso 1 1 calc R
C12 C 0.97881(18) 0.11121(7) 0.4868(2) 0.0331(5) Uani 1 1 d .
H12A H 0.9813 0.1131 0.3949 0.040 Uiso 1 1 calc R
H12B H 0.9503 0.1377 0.5136 0.040 Uiso 1 1 calc R
C13 C 0.66071(18) 0.05777(6) 0.38505(19) 0.0263(4) Uani 1 1 d .
C14 C 0.6977(2) 0.01259(6) 0.3835(2) 0.0412(5) Uani 1 1 d .
H14A H 0.6198 -0.0037 0.3556 0.062 Uiso 1 1 calc R
H14B H 0.7422 0.0042 0.4700 0.062 Uiso 1 1 calc R
H14C H 0.7544 0.0086 0.3240 0.062 Uiso 1 1 calc R
C15 C 0.31410(17) 0.18980(6) 0.24376(18) 0.0237(4) Uani 1 1 d .
H15 H 0.2520 0.1800 0.1653 0.028 Uiso 1 1 calc R
C16 C 0.2559(2) 0.18146(6) 0.3627(2) 0.0339(5) Uani 1 1 d .
H16A H 0.3177 0.1902 0.4415 0.041 Uiso 1 1 calc R
H16B H 0.2415 0.1520 0.3695 0.041 Uiso 1 1 calc R
C17 C 0.12604(19) 0.20433(6) 0.3534(2) 0.0343(5) Uani 1 1 d .
H17A H 0.0617 0.1939 0.2791 0.041 Uiso 1 1 calc R
H17B H 0.0939 0.1990 0.4320 0.041 Uiso 1 1 calc R
C18 C 0.1415(2) 0.25048(6) 0.3380(2) 0.0344(5) Uani 1 1 d .
H18A H 0.1966 0.2616 0.4175 0.041 Uiso 1 1 calc R
H18B H 0.0564 0.2637 0.3248 0.041 Uiso 1 1 calc R
C19 C 0.2028(2) 0.25998(7) 0.2220(2) 0.0420(5) Uani 1 1 d .
H19A H 0.2191 0.2894 0.2193 0.050 Uiso 1 1 calc R
H19B H 0.1417 0.2524 0.1414 0.050 Uiso 1 1 calc R
C20 C 0.3316(2) 0.23650(6) 0.2311(2) 0.0342(5) Uani 1 1 d .
H20A H 0.3648 0.2421 0.1533 0.041 Uiso 1 1 calc R
H20B H 0.3960 0.2464 0.3064 0.041 Uiso 1 1 calc R
C21 C 0.69139(19) 0.13886(6) 0.08468(19) 0.0280(4) Uani 1 1 d .
H21 H 0.6350 0.1400 -0.0036 0.034 Uiso 1 1 calc R
C22 C 0.7939(2) 0.17311(6) 0.0982(2) 0.0374(5) Uani 1 1 d .
H22A H 0.8453 0.1735 0.1876 0.045 Uiso 1 1 calc R
H22B H 0.7497 0.1996 0.0811 0.045 Uiso 1 1 calc R
C23 C 0.8861(2) 0.16752(7) 0.0042(2) 0.0440(6) Uani 1 1 d .
H23A H 0.8364 0.1698 -0.0856 0.053 Uiso 1 1 calc R
H23B H 0.9518 0.1892 0.0193 0.053 Uiso 1 1 calc R
C24 C 0.9531(2) 0.12557(7) 0.0241(2) 0.0378(5) Uani 1 1 d .
H24A H 1.0062 0.1218 -0.0402 0.045 Uiso 1 1 calc R
H24B H 1.0106 0.1244 0.1106 0.045 Uiso 1 1 calc R
C25 C 0.8525(2) 0.09104(7) 0.0102(2) 0.0381(5) Uani 1 1 d .
H25A H 0.8975 0.0647 0.0280 0.046 Uiso 1 1 calc R
H25B H 0.8013 0.0904 -0.0792 0.046 Uiso 1 1 calc R
C26 C 0.7600(2) 0.09670(6) 0.1044(2) 0.0322(4) Uani 1 1 d .
H26A H 0.6947 0.0749 0.0895 0.039 Uiso 1 1 calc R
H26B H 0.8098 0.0945 0.1941 0.039 Uiso 1 1 calc R
C27 C 0.49172(18) 0.16119(5) 0.14996(18) 0.0234(4) Uani 1 1 d .
C28 C 0.4198(2) 0.17005(8) 0.01097(19) 0.0406(5) Uani 1 1 d .
H28A H 0.4625 0.1923 -0.0238 0.061 Uiso 1 1 calc R
H28B H 0.3310 0.1777 0.0100 0.061 Uiso 1 1 calc R
H28C H 0.4203 0.1458 -0.0417 0.061 Uiso 1 1 calc R
C29 C 0.5102(2) 0.09543(7) 0.6385(2) 0.0409(5) Uani 1 1 d .
H29A H 0.5696 0.0926 0.7223 0.061 Uiso 1 1 calc R
H29B H 0.5212 0.0725 0.5837 0.061 Uiso 1 1 calc R
H29C H 0.4217 0.0959 0.6501 0.061 Uiso 1 1 calc R
C30 C 0.5157(2) 0.16838(7) 0.6586(2) 0.0432(5) Uani 1 1 d .
H30A H 0.4266 0.1680 0.6683 0.065 Uiso 1 1 calc R
H30B H 0.5323 0.1938 0.6179 0.065 Uiso 1 1 calc R
H30C H 0.5739 0.1662 0.7433 0.065 Uiso 1 1 calc R
C31 C 0.7969(2) 0.19922(7) 0.5958(2) 0.0453(6) Uani 1 1 d .
H31A H 0.8864 0.2032 0.5903 0.068 Uiso 1 1 calc R
H31B H 0.7912 0.1761 0.6516 0.068 Uiso 1 1 calc R
H31C H 0.7658 0.2236 0.6315 0.068 Uiso 1 1 calc R
C32 C 0.7265(2) 0.22600(7) 0.3796(2) 0.0425(5) Uani 1 1 d .
H32A H 0.6931 0.2505 0.4125 0.064 Uiso 1 1 calc R
H32B H 0.6762 0.2202 0.2930 0.064 Uiso 1 1 calc R
H32C H 0.8166 0.2302 0.3765 0.064 Uiso 1 1 calc R

loop_
_atom_site_aniso_label
_atom_site_aniso_U_11
_atom_site_aniso_U_22
_atom_site_aniso_U_33
_atom_site_aniso_U_23
_atom_site_aniso_U_13
_atom_site_aniso_U_12
Zr1 0.02359(10) 0.01871(10) 0.01951(10) 0.00045(7) 0.00594(7) 0.00173(7)
N1 0.0237(8) 0.0218(8) 0.0341(9) -0.0013(7) 0.0045(7) -0.0002(6)
N2 0.0229(8) 0.0223(8) 0.0299(8) 0.0001(6) 0.0049(7) 0.0013(6)
N3 0.0240(8) 0.0255(8) 0.0239(8) 0.0021(6) 0.0087(7) 0.0048(6)
N4 0.0254(8) 0.0327(9) 0.0203(8) 0.0004(6) 0.0073(7) 0.0066(7)
N5 0.0325(9) 0.0371(10) 0.0228(8) 0.0046(7) 0.0098(7) 0.0062(7)
N6 0.0366(9) 0.0258(8) 0.0332(9) -0.0070(7) 0.0077(8) -0.0043(7)
C1 0.0259(10) 0.0216(9) 0.0379(11) -0.0018(8) 0.0036(8) -0.0027(8)
C2 0.0271(10) 0.0346(11) 0.0338(11) -0.0022(9) 0.0078(9) -0.0019(8)
C3 0.0267(11) 0.0367(12) 0.0567(15) 0.0048(10) 0.0021(10) -0.0041(9)
C4 0.0325(12) 0.0442(14) 0.0621(16) -0.0177(12) -0.0065(11) -0.0037(10)
C5 0.0393(13) 0.0594(17) 0.0708(18) -0.0386(14) -0.0026(13) 0.0001(12)
C6 0.0342(12) 0.0482(14) 0.0493(14) -0.0233(11) 0.0079(10) -0.0015(10)
C7 0.0226(9) 0.0277(10) 0.0265(10) 0.0018(8) 0.0049(8) 0.0046(8)
C8 0.0268(10) 0.0369(11) 0.0305(11) 0.0069(8) 0.0085(8) 0.0016(8)
C9 0.0339(11) 0.0577(15) 0.0304(11) 0.0106(10) 0.0056(9) 0.0066(10)
C10 0.0283(11) 0.0763(17) 0.0321(12) 0.0057(11) 0.0009(9) -0.0032(11)
C11 0.0234(10) 0.0637(15) 0.0387(13) 0.0084(11) 0.0070(9) -0.0020(10)
C12 0.0263(10) 0.0429(12) 0.0312(11) 0.0060(9) 0.0085(9) -0.0012(9)
C13 0.0282(10) 0.0222(9) 0.0295(10) 0.0009(8) 0.0087(8) 0.0017(8)
C14 0.0342(11) 0.0227(10) 0.0621(15) -0.0029(10) 0.0010(11) 0.0046(9)
C15 0.0205(9) 0.0250(9) 0.0262(10) -0.0001(7) 0.0069(8) 0.0027(7)
C16 0.0371(11) 0.0289(10) 0.0415(12) 0.0061(9) 0.0214(10) 0.0048(9)
C17 0.0285(10) 0.0365(11) 0.0422(12) -0.0042(9) 0.0173(9) -0.0025(9)
C18 0.0323(11) 0.0338(11) 0.0408(12) -0.0034(9) 0.0161(9) 0.0072(9)
C19 0.0485(13) 0.0343(12) 0.0504(14) 0.0118(10) 0.0261(11) 0.0173(10)
C20 0.0382(11) 0.0266(10) 0.0444(12) 0.0057(9) 0.0228(10) 0.0053(9)
C21 0.0269(9) 0.0393(11) 0.0192(9) 0.0007(8) 0.0081(8) 0.0066(8)
C22 0.0453(12) 0.0279(11) 0.0470(13) 0.0068(9) 0.0274(11) 0.0065(9)
C23 0.0478(13) 0.0427(13) 0.0509(14) 0.0102(11) 0.0312(12) 0.0028(10)
C24 0.0337(11) 0.0431(12) 0.0425(13) -0.0027(10) 0.0206(10) 0.0040(9)
C25 0.0384(12) 0.0395(12) 0.0424(13) -0.0115(10) 0.0219(10) 0.0015(9)
C26 0.0354(11) 0.0282(10) 0.0379(12) -0.0073(8) 0.0191(9) -0.0018(8)
C27 0.0256(9) 0.0218(9) 0.0231(9) 0.0021(7) 0.0060(8) 0.0028(7)
C28 0.0363(12) 0.0635(15) 0.0216(10) 0.0041(10) 0.0055(9) 0.0212(11)
C29 0.0392(12) 0.0515(14) 0.0347(12) 0.0116(10) 0.0140(10) -0.0005(10)
C30 0.0491(13) 0.0557(15) 0.0274(11) -0.0040(10) 0.0142(10) 0.0121(11)
C31 0.0510(14) 0.0382(12) 0.0416(13) -0.0119(10) -0.0008(11) -0.0032(11)
C32 0.0540(14) 0.0301(11) 0.0457(13) -0.0027(10) 0.0156(11) -0.0126(10)

loop_
_atom_type_symbol
_atom_type_description
_atom_type_scat_dispersion_real
_atom_type_scat_dispersion_imag
_atom_type_scat_source
C C 0.0033 0.0016 'International Tables Vol C Tables 4.2.6.8 and 6.1.1.4'
H H 0.0000 0.0000 'International Tables Vol C Tables 4.2.6.8 and 6.1.1.4'
N N 0.0061 0.0033 'International Tables Vol C Tables 4.2.6.8 and 6.1.1.4'
Zr Zr -2.9673 0.5597 'International Tables Vol C Tables 4.2.6.8 and 6.1.1.4'

loop_
_geom_angle_atom_site_label_1
_geom_angle_atom_site_label_2
_geom_angle_atom_site_label_3
_geom_angle
N6 Zr1 N5 94.12(7)
N6 Zr1 N3 101.27(7)
N5 Zr1 N3 106.96(7)
N6 Zr1 N2 103.63(8)
N5 Zr1 N2 99.25(6)
N3 Zr1 N2 142.12(6)
N6 Zr1 N1 161.65(6)
N5 Zr1 N1 91.62(6)
N3 Zr1 N1 93.67(6)
N2 Zr1 N1 58.18(6)
N6 Zr1 N4 95.81(6)
N5 Zr1 N4 163.65(6)
N3 Zr1 N4 58.30(6)
N2 Zr1 N4 90.99(5)
N1 Zr1 N4 82.95(6)
C13 N1 C1 123.44(16)
C13 N1 Zr1 92.54(12)
C1 N1 Zr1 144.00(12)
C13 N2 C7 121.70(16)
C13 N2 Zr1 95.85(12)
C7 N2 Zr1 139.94(12)
C27 N3 C15 121.96(15)
C27 N3 Zr1 96.10(12)
C15 N3 Zr1 141.70(12)
C27 N4 C21 123.06(16)
C27 N4 Zr1 91.87(11)
C21 N4 Zr1 145.07(12)
C29 N5 C30 108.98(17)
C29 N5 Zr1 126.63(13)
C30 N5 Zr1 124.38(14)
C32 N6 C31 109.89(17)
C32 N6 Zr1 122.65(14)
C31 N6 Zr1 127.46(14)
N1 C1 C6 112.36(16)
N1 C1 C2 108.84(16)
C6 C1 C2 109.81(17)
N1 C1 H1 108.6
C6 C1 H1 108.6
C2 C1 H1 108.6
C3 C2 C1 112.16(17)
C3 C2 H2A 109.2
C1 C2 H2A 109.2
C3 C2 H2B 109.2
C1 C2 H2B 109.2
H2A C2 H2B 107.9
C4 C3 C2 110.75(18)
C4 C3 H3A 109.5
C2 C3 H3A 109.5
C4 C3 H3B 109.5
C2 C3 H3B 109.5
H3A C3 H3B 108.1
C3 C4 C5 112.0(2)
C3 C4 H4A 109.2
C5 C4 H4A 109.2
C3 C4 H4B 109.2
C5 C4 H4B 109.2
H4A C4 H4B 107.9
C4 C5 C6 111.05(19)
C4 C5 H5A 109.4
C6 C5 H5A 109.4
C4 C5 H5B 109.4
C6 C5 H5B 109.4
H5A C5 H5B 108.0
C1 C6 C5 111.0(2)
C1 C6 H6A 109.4
C5 C6 H6A 109.4
C1 C6 H6B 109.4
C5 C6 H6B 109.4
H6A C6 H6B 108.0
N2 C7 C12 111.68(16)
N2 C7 C8 110.51(15)
C12 C7 C8 109.84(16)
N2 C7 H7 108.2
C12 C7 H7 108.2
C8 C7 H7 108.2
C9 C8 C7 111.69(16)
C9 C8 H8A 109.3
C7 C8 H8A 109.3
C9 C8 H8B 109.3
C7 C8 H8B 109.3
H8A C8 H8B 107.9
C10 C9 C8 110.84(18)
C10 C9 H9A 109.5
C8 C9 H9A 109.5
C10 C9 H9B 109.5
C8 C9 H9B 109.5
H9A C9 H9B 108.1
C9 C10 C11 111.08(19)
C9 C10 H10A 109.4
C11 C10 H10A 109.4
C9 C10 H10B 109.4
C11 C10 H10B 109.4
H10A C10 H10B 108.0
C12 C11 C10 112.07(17)
C12 C11 H11A 109.2
C10 C11 H11A 109.2
C12 C11 H11B 109.2
C10 C11 H11B 109.2
H11A C11 H11B 107.9
C11 C12 C7 111.54(17)
C11 C12 H12A 109.3
C7 C12 H12A 109.3
C11 C12 H12B 109.3
C7 C12 H12B 109.3
H12A C12 H12B 108.0
N1 C13 N2 113.32(16)
N1 C13 C14 123.84(17)
N2 C13 C14 122.84(17)
C13 C14 H14A 109.5
C13 C14 H14B 109.5
H14A C14 H14B 109.5
C13 C14 H14C 109.5
H14A C14 H14C 109.5
H14B C14 H14C 109.5
N3 C15 C16 110.81(15)
N3 C15 C20 111.89(15)
C16 C15 C20 108.81(15)
N3 C15 H15 108.4
C16 C15 H15 108.4
C20 C15 H15 108.4
C15 C16 C17 111.85(17)
C15 C16 H16A 109.2
C17 C16 H16A 109.2
C15 C16 H16B 109.2
C17 C16 H16B 109.2
H16A C16 H16B 107.9
C18 C17 C16 111.64(16)
C18 C17 H17A 109.3
C16 C17 H17A 109.3
C18 C17 H17B 109.3
C16 C17 H17B 109.3
H17A C17 H17B 108.0
C17 C18 C19 110.95(16)
C17 C18 H18A 109.5
C19 C18 H18A 109.5
C17 C18 H18B 109.5
C19 C18 H18B 109.5
H18A C18 H18B 108.0
C18 C19 C20 111.76(18)
C18 C19 H19A 109.3
C20 C19 H19A 109.3
C18 C19 H19B 109.3
C20 C19 H19B 109.3
H19A C19 H19B 107.9
C15 C20 C19 111.93(17)
C15 C20 H20A 109.2
C19 C20 H20A 109.2
C15 C20 H20B 109.2
C19 C20 H20B 109.2
H20A C20 H20B 107.9
N4 C21 C22 109.13(16)
N4 C21 C26 111.25(15)
C22 C21 C26 109.55(17)
N4 C21 H21 109.0
C22 C21 H21 109.0
C26 C21 H21 109.0
C21 C22 C23 112.54(18)
C21 C22 H22A 109.1
C23 C22 H22A 109.1
C21 C22 H22B 109.1
C23 C22 H22B 109.1
H22A C22 H22B 107.8
C24 C23 C22 110.73(17)
C24 C23 H23A 109.5
C22 C23 H23A 109.5
C24 C23 H23B 109.5
C22 C23 H23B 109.5
H23A C23 H23B 108.1
C25 C24 C23 110.73(19)
C25 C24 H24A 109.5
C23 C24 H24A 109.5
C25 C24 H24B 109.5
C23 C24 H24B 109.5
H24A C24 H24B 108.1
C24 C25 C26 111.86(17)
C24 C25 H25A 109.2
C26 C25 H25A 109.2
C24 C25 H25B 109.2
C26 C25 H25B 109.2
H25A C25 H25B 107.9
C21 C26 C25 111.23(17)
C21 C26 H26A 109.4
C25 C26 H26A 109.4
C21 C26 H26B 109.4
C25 C26 H26B 109.4
H26A C26 H26B 108.0
N4 C27 N3 113.55(16)
N4 C27 C28 123.45(16)
N3 C27 C28 122.97(17)
C27 C28 H28A 109.5
C27 C28 H28B 109.5
H28A C28 H28B 109.5
C27 C28 H28C 109.5
H28A C28 H28C 109.5
H28B C28 H28C 109.5
N5 C29 H29A 109.5
N5 C29 H29B 109.5
H29A C29 H29B 109.5
N5 C29 H29C 109.5
H29A C29 H29C 109.5
H29B C29 H29C 109.5
N5 C30 H30A 109.5
N5 C30 H30B 109.5
H30A C30 H30B 109.5
N5 C30 H30C 109.5
H30A C30 H30C 109.5
H30B C30 H30C 109.5
N6 C31 H31A 109.5
N6 C31 H31B 109.5
H31A C31 H31B 109.5
N6 C31 H31C 109.5
H31A C31 H31C 109.5
H31B C31 H31C 109.5
N6 C32 H32A 109.5
N6 C32 H32B 109.5
H32A C32 H32B 109.5
N6 C32 H32C 109.5
H32A C32 H32C 109.5
H32B C32 H32C 109.5

loop_
_geom_bond_atom_site_label_1
_geom_bond_atom_site_label_2
_geom_bond_distance
Zr1 N6 2.0790(19)
Zr1 N5 2.0933(19)
Zr1 N3 2.2330(17)
Zr1 N2 2.2446(18)
Zr1 N1 2.331(2)
Zr1 N4 2.349(2)
N1 C13 1.322(3)
N1 C1 1.461(2)
N2 C13 1.342(2)
N2 C7 1.463(2)
N3 C27 1.353(2)
N3 C15 1.467(2)
N4 C27 1.318(2)
N4 C21 1.464(2)
N5 C29 1.453(3)
N5 C30 1.457(3)
N6 C32 1.453(3)
N6 C31 1.456(3)
C1 C6 1.526(3)
C1 C2 1.532(3)
C1 H1 0.9800
C2 C3 1.524(3)
C2 H2A 0.9700
C2 H2B 0.9700
C3 C4 1.511(3)
C3 H3A 0.9700
C3 H3B 0.9700
C4 C5 1.528(3)
C4 H4A 0.9700
C4 H4B 0.9700
C5 C6 1.529(3)
C5 H5A 0.9700
C5 H5B 0.9700
C6 H6A 0.9700
C6 H6B 0.9700
C7 C12 1.527(3)
C7 C8 1.532(3)
C7 H7 0.9800
C8 C9 1.525(3)
C8 H8A 0.9700
C8 H8B 0.9700
C9 C10 1.520(3)
C9 H9A 0.9700
C9 H9B 0.9700
C10 C11 1.528(3)
C10 H10A 0.9700
C10 H10B 0.9700
C11 C12 1.526(3)
C11 H11A 0.9700
C11 H11B 0.9700
C12 H12A 0.9700
C12 H12B 0.9700
C13 C14 1.513(3)
C14 H14A 0.9600
C14 H14B 0.9600
C14 H14C 0.9600
C15 C16 1.526(3)
C15 C20 1.531(3)
C15 H15 0.9800
C16 C17 1.530(3)
C16 H16A 0.9700
C16 H16B 0.9700
C17 C18 1.514(3)
C17 H17A 0.9700
C17 H17B 0.9700
C18 C19 1.524(3)
C18 H18A 0.9700
C18 H18B 0.9700
C19 C20 1.532(3)
C19 H19A 0.9700
C19 H19B 0.9700
C20 H20A 0.9700
C20 H20B 0.9700
C21 C22 1.526(3)
C21 C26 1.533(3)
C21 H21 0.9800
C22 C23 1.534(3)
C22 H22A 0.9700
C22 H22B 0.9700
C23 C24 1.520(3)
C23 H23A 0.9700
C23 H23B 0.9700
C24 C25 1.519(3)
C24 H24A 0.9700
C24 H24B 0.9700
C25 C26 1.537(3)
C25 H25A 0.9700
C25 H25B 0.9700
C26 H26A 0.9700
C26 H26B 0.9700
C27 C28 1.509(3)
C28 H28A 0.9600
C28 H28B 0.9600
C28 H28C 0.9600
C29 H29A 0.9600
C29 H29B 0.9600
C29 H29C 0.9600
C30 H30A 0.9600
C30 H30B 0.9600
C30 H30C 0.9600
C31 H31A 0.9600
C31 H31B 0.9600
C31 H31C 0.9600
C32 H32A 0.9600
C32 H32B 0.9600
C32 H32C 0.9600
